data_7242129
loop_
_publ_author_name
'Dong, Jian-Peng'
'Li, Bo'
'Jin, Yu-Jie'
'Wang, Li-Ya'

_publ_section_title
;
 Efficient detection of Fe(iii) and chromate ions in water using two
 robust lanthanide metal--organic frameworks
;
_journal_issue 7
_journal_name_full CrystEngComm
_journal_page_first 1677
_journal_page_last 1683
_journal_paper_doi 10.1039/D0CE01802C
_journal_volume 23
_journal_year 2021
_chemical_formula_sum 'C14 H8 N O7 Tb'
_chemical_formula_weight 461.13
_space_group_crystal_system tetragonal
_space_group_IT_number 88
_space_group_name_Hall '-I 4ad'
_space_group_name_H-M_alt 'I 41/a :2'
_atom_sites_solution_hydrogens mixed
_audit_creation_method SHELXL-2016/4
_audit_update_record
;
2020-11-20 deposited with the CCDC.	2021-01-18 downloaded from the CCDC.
;
_cell_angle_alpha 90
_cell_angle_beta 90
_cell_angle_gamma 90
_cell_formula_units_Z 16
_cell_length_a 25.36490(10)
_cell_length_b 25.36490(10)
_cell_length_c 15.27160(10)
_cell_measurement_reflns_used 8209
_cell_measurement_temperature 293(2)
_cell_measurement_theta_max 73.7670
_cell_measurement_theta_min 3.5170
_cell_volume 9825.41(8)
_computing_structure_refinement 'SHELXL-2016/4 (Sheldrick, 2016)'
_diffrn_ambient_temperature 293(2)
_diffrn_measured_fraction_theta_full 0.996
_diffrn_measured_fraction_theta_max 0.966
_diffrn_measurement_device_type 'XtaLAB AFC12 (RINC): Kappa single'
_diffrn_radiation_type CuK\a
_diffrn_radiation_wavelength 1.54178
_diffrn_reflns_av_R_equivalents 0.0272
_diffrn_reflns_av_unetI/netI 0.0304
_diffrn_reflns_Laue_measured_fraction_full 0.996
_diffrn_reflns_Laue_measured_fraction_max 0.966
_diffrn_reflns_limit_h_max 31
_diffrn_reflns_limit_h_min -31
_diffrn_reflns_limit_k_max 23
_diffrn_reflns_limit_k_min -30
_diffrn_reflns_limit_l_max 18
_diffrn_reflns_limit_l_min -9
_diffrn_reflns_number 13665
_diffrn_reflns_point_group_measured_fraction_full 0.996
_diffrn_reflns_point_group_measured_fraction_max 0.966
_diffrn_reflns_theta_full 67.679
_diffrn_reflns_theta_max 73.938
_diffrn_reflns_theta_min 3.378
_exptl_absorpt_coefficient_mu 14.373
_exptl_absorpt_correction_T_max 1.00000
_exptl_absorpt_correction_T_min 0.47727
_exptl_crystal_colour colorless
_exptl_crystal_density_diffrn 1.247
_exptl_crystal_description block
_exptl_crystal_F_000 3520
_exptl_crystal_size_max 0.200
_exptl_crystal_size_mid 0.180
_exptl_crystal_size_min 0.160
_refine_diff_density_max 4.490
_refine_diff_density_min -0.809
_refine_diff_density_rms 0.293
_refine_ls_extinction_method none
_refine_ls_goodness_of_fit_ref 1.105
_refine_ls_hydrogen_treatment constr
_refine_ls_matrix_type full
_refine_ls_number_parameters 208
_refine_ls_number_reflns 4819
_refine_ls_number_restraints 0
_refine_ls_restrained_S_all 1.105
_refine_ls_R_factor_all 0.0642
_refine_ls_R_factor_gt 0.0607
_refine_ls_shift/su_max 0.001
_refine_ls_shift/su_mean 0.000
_refine_ls_structure_factor_coef Fsqd
_refine_ls_weighting_details 'w=1/[\s^2^(Fo^2^)+(0.2200P)^2^+0.1679P] where P=(Fo^2^+2Fc^2^)/3'
_refine_ls_weighting_scheme calc
_refine_ls_wR_factor_gt 0.2499
_refine_ls_wR_factor_ref 0.2579
_reflns_Friedel_coverage 0.000
_reflns_number_gt 4384
_reflns_number_total 4819
_reflns_threshold_expression 'I > 2\s(I)'
_cod_data_source_file d0ce01802c2.cif
_cod_data_source_block c
_cod_depositor_comments 'Adding full bibliography for 7242128--7242129.cif.'
_cod_original_cell_volume 9825.41(10)
_cod_original_sg_symbol_H-M 'I 41/a'
_cod_database_code 7242129
_shelx_shelxl_version_number 2016/4
_shelx_space_group_comment
;
The symmetry employed for this shelxl refinement is uniquely defined
by the following loop, which should always be used as a source of
symmetry information in preference to the above space-group names.
They are only intended as comments.
;
_shelx_estimated_absorpt_t_min 0.161
_shelx_estimated_absorpt_t_max 0.207

loop_
_space_group_symop_operation_xyz
'x, y, z'
'-x+1/2, -y, z+1/2'
'-y+3/4, x+1/4, z+1/4'
'y+3/4, -x+3/4, z+3/4'
'x+1/2, y+1/2, z+1/2'
'-x+1, -y+1/2, z+1'
'-y+5/4, x+3/4, z+3/4'
'y+5/4, -x+5/4, z+5/4'
'-x, -y, -z'
'x-1/2, y, -z-1/2'
'y-3/4, -x-1/4, -z-1/4'
'-y-3/4, x-3/4, -z-3/4'
'-x+1/2, -y+1/2, -z+1/2'
'x, y+1/2, -z'
'y-1/4, -x+1/4, -z+1/4'
'-y-1/4, x-1/4, -z-1/4'

loop_
_atom_site_label
_atom_site_type_symbol
_atom_site_fract_x
_atom_site_fract_y
_atom_site_fract_z
_atom_site_U_iso_or_equiv
_atom_site_adp_type
_atom_site_occupancy
_atom_site_site_symmetry_order
_atom_site_calc_flag
_atom_site_refinement_flags_posn
_atom_site_refinement_flags_adp
_atom_site_refinement_flags_occupancy
_atom_site_disorder_assembly
_atom_site_disorder_group
TB1 Tb 0.16922(2) 0.49133(2) 0.02301(2) 0.0161(2) Uani 1 1 d . . . . .
N1 N 0.1719(2) 0.4605(2) 0.3276(3) 0.0206(10) Uani 1 1 d . . . . .
O1 O 0.10806(17) 0.51625(18) 0.1352(3) 0.0257(10) Uani 1 1 d . . . . .
O2 O 0.07577(17) 0.46093(19) 0.0394(3) 0.0252(9) Uani 1 1 d . . . . .
O3 O 0.26385(16) 0.46967(17) 0.4090(3) 0.0210(9) Uani 1 1 d . . . . .
O4 O 0.23549(18) 0.5323(2) 0.4968(3) 0.0310(11) Uani 1 1 d . . . . .
O5 O -0.12279(16) 0.44576(17) 0.0566(3) 0.0216(9) Uani 1 1 d . . . . .
O6 O -0.15441(17) 0.42203(19) 0.1856(3) 0.0260(10) Uani 1 1 d . . . . .
O7 O 0.1612(2) 0.4472(2) -0.1147(3) 0.0320(11) Uani 1 1 d . . . . .
H7A H 0.190282 0.449160 -0.142131 0.048 Uiso 1 1 d R U . . .
H7B H 0.137042 0.461720 -0.144771 0.048 Uiso 1 1 d R U . . .
C1 C 0.0267(2) 0.4729(3) 0.1700(4) 0.0255(14) Uani 1 1 d . . . . .
C2 C -0.0215(3) 0.4612(3) 0.1299(4) 0.0250(13) Uani 1 1 d . . . . .
H2 H -0.023337 0.459797 0.069078 0.030 Uiso 1 1 calc R U . . .
C3 C -0.0667(2) 0.4518(3) 0.1787(4) 0.0245(13) Uani 1 1 d . . . . .
C4 C -0.0624(3) 0.4524(3) 0.2713(4) 0.0346(18) Uani 1 1 d . . . . .
H4 H -0.091961 0.445374 0.305395 0.042 Uiso 1 1 calc R U . . .
C5 C -0.0156(3) 0.4631(4) 0.3106(5) 0.0374(17) Uani 1 1 d . . . . .
H5 H -0.013456 0.462468 0.371340 0.045 Uiso 1 1 calc R U . . .
C6 C 0.0298(2) 0.4750(3) 0.2616(4) 0.0261(14) Uani 1 1 d . . . . .
C7 C 0.0805(3) 0.4833(3) 0.3108(4) 0.0279(14) Uani 1 1 d . . . . .
C8 C 0.0835(3) 0.5170(4) 0.3791(5) 0.042(2) Uani 1 1 d . . . . .
H8 H 0.053731 0.535647 0.396862 0.051 Uiso 1 1 calc R U . . .
C9 C 0.1318(3) 0.5239(3) 0.4234(5) 0.0364(17) Uani 1 1 d . . . . .
H9 H 0.134669 0.547289 0.469951 0.044 Uiso 1 1 calc R U . . .
C10 C 0.1745(2) 0.4949(2) 0.3957(5) 0.0227(14) Uani 1 1 d . . . . .
C11 C 0.1252(3) 0.4544(3) 0.2873(4) 0.0234(13) Uani 1 1 d . . . . .
H11 H 0.122485 0.430057 0.241998 0.028 Uiso 1 1 calc R U . . .
C12 C 0.0733(2) 0.4840(3) 0.1110(4) 0.0228(12) Uani 1 1 d . . . . .
C13 C 0.2273(2) 0.4996(3) 0.4362(4) 0.0224(12) Uani 1 1 d . . . . .
C14 C -0.1179(2) 0.4392(2) 0.1356(4) 0.0231(12) Uani 1 1 d . . . . .

loop_
_atom_site_aniso_label
_atom_site_aniso_U_11
_atom_site_aniso_U_22
_atom_site_aniso_U_33
_atom_site_aniso_U_23
_atom_site_aniso_U_13
_atom_site_aniso_U_12
TB1 0.0157(3) 0.0166(3) 0.0161(3) 0.00188(11) 0.00045(11) -0.00027(11)
N1 0.020(2) 0.024(3) 0.017(2) 0.0007(19) -0.0022(18) 0.0045(19)
O1 0.018(2) 0.036(3) 0.023(2) -0.0006(18) 0.0023(17) -0.0035(17)
O2 0.022(2) 0.032(2) 0.022(2) -0.0024(18) 0.0038(17) -0.0063(18)
O3 0.0173(19) 0.023(2) 0.022(2) -0.0005(17) -0.0011(16) 0.0021(15)
O4 0.025(2) 0.042(3) 0.026(2) -0.017(2) -0.006(2) 0.004(2)
O5 0.019(2) 0.029(2) 0.016(2) 0.0050(17) -0.0042(16) 0.0025(17)
O6 0.016(2) 0.034(3) 0.029(2) 0.0069(19) 0.0047(17) -0.0077(17)
O7 0.043(3) 0.033(3) 0.019(2) -0.0018(19) 0.006(2) -0.010(2)
C1 0.016(3) 0.035(4) 0.026(3) 0.003(3) -0.002(2) 0.003(2)
C2 0.026(3) 0.029(3) 0.020(3) 0.005(2) 0.000(2) -0.002(2)
C3 0.011(3) 0.035(3) 0.027(3) 0.003(3) -0.001(2) 0.000(2)
C4 0.025(4) 0.057(5) 0.022(3) 0.006(3) 0.006(2) -0.011(3)
C5 0.021(3) 0.067(5) 0.024(3) 0.002(3) 0.001(3) -0.001(3)
C6 0.013(3) 0.042(4) 0.023(3) 0.000(3) -0.002(2) 0.004(3)
C7 0.018(3) 0.038(4) 0.028(3) 0.004(3) -0.006(2) -0.005(3)
C8 0.023(3) 0.065(6) 0.038(4) -0.020(4) -0.003(3) 0.011(3)
C9 0.028(3) 0.051(5) 0.030(4) -0.017(3) -0.005(3) 0.010(3)
C10 0.023(3) 0.026(3) 0.020(3) -0.004(2) -0.002(2) -0.002(2)
C11 0.023(3) 0.027(3) 0.021(3) -0.001(2) -0.003(2) -0.001(2)
C12 0.018(3) 0.026(3) 0.024(3) 0.008(2) 0.000(2) 0.004(2)
C13 0.021(3) 0.027(3) 0.019(3) -0.002(2) -0.002(2) 0.000(2)
C14 0.016(3) 0.024(3) 0.029(3) 0.000(2) 0.003(2) 0.002(2)

loop_
_atom_type_symbol
_atom_type_description
_atom_type_scat_dispersion_real
_atom_type_scat_dispersion_imag
_atom_type_scat_source
C C 0.0181 0.0091 'International Tables Vol C Tables 4.2.6.8 and 6.1.1.4'
H H 0.0000 0.0000 'International Tables Vol C Tables 4.2.6.8 and 6.1.1.4'
N N 0.0311 0.0180 'International Tables Vol C Tables 4.2.6.8 and 6.1.1.4'
O O 0.0492 0.0322 'International Tables Vol C Tables 4.2.6.8 and 6.1.1.4'
Tb Tb -9.1472 9.1891 'International Tables Vol C Tables 4.2.6.8 and 6.1.1.4'

loop_
_geom_angle_atom_site_label_1
_geom_angle_atom_site_label_2
_geom_angle_atom_site_label_3
_geom_angle
_geom_angle_site_symmetry_1
_geom_angle_site_symmetry_3
_geom_angle_publ_flag
O6 TB1 O5 144.96(16) 15 9_565 ?
O6 TB1 O1 94.39(17) 15 . ?
O5 TB1 O1 82.23(15) 9_565 . ?
O6 TB1 O7 78.16(17) 15 . ?
O5 TB1 O7 79.56(17) 9_565 . ?
O1 TB1 O7 134.20(16) . . ?
O6 TB1 O3 72.42(15) 15 4_454 ?
O5 TB1 O3 138.27(15) 9_565 4_454 ?
O1 TB1 O3 75.26(14) . 4_454 ?
O7 TB1 O3 140.08(17) . 4_454 ?
O6 TB1 O2 72.90(16) 15 . ?
O5 TB1 O2 77.55(15) 9_565 . ?
O1 TB1 O2 52.92(15) . . ?
O7 TB1 O2 82.14(16) . . ?
O3 TB1 O2 113.21(14) 4_454 . ?
O6 TB1 O4 77.62(17) 15 2_564 ?
O5 TB1 O4 124.42(15) 9_565 2_564 ?
O1 TB1 O4 142.82(16) . 2_564 ?
O7 TB1 O4 80.24(18) . 2_564 ?
O3 TB1 O4 67.68(15) 4_454 2_564 ?
O2 TB1 O4 148.14(17) . 2_564 ?
O6 TB1 N1 135.96(16) 15 4_454 ?
O5 TB1 N1 77.83(16) 9_565 4_454 ?
O1 TB1 N1 78.84(15) . 4_454 ?
O7 TB1 N1 136.02(16) . 4_454 ?
O3 TB1 N1 63.74(15) 4_454 4_454 ?
O2 TB1 N1 127.98(16) . 4_454 ?
O4 TB1 N1 82.23(18) 2_564 4_454 ?
O6 TB1 O3 121.64(15) 15 2_564 ?
O5 TB1 O3 73.89(14) 9_565 2_564 ?
O1 TB1 O3 142.52(15) . 2_564 ?
O7 TB1 O3 69.40(14) . 2_564 ?
O3 TB1 O3 104.20(12) 4_454 2_564 ?
O2 TB1 O3 142.58(14) . 2_564 ?
O4 TB1 O3 50.54(14) 2_564 2_564 ?
N1 TB1 O3 68.28(15) 4_454 2_564 ?
O6 TB1 C12 80.22(17) 15 . ?
O5 TB1 C12 81.69(16) 9_565 . ?
O1 TB1 C12 26.78(18) . . ?
O7 TB1 C12 108.58(18) . . ?
O3 TB1 C12 92.52(16) 4_454 . ?
O2 TB1 C12 26.46(17) . . ?
O4 TB1 C12 153.86(16) 2_564 . ?
N1 TB1 C12 104.84(18) 4_454 . ?
O3 TB1 C12 155.49(15) 2_564 . ?
O6 TB1 C13 99.85(18) 15 2_564 ?
O5 TB1 C13 99.34(16) 9_565 2_564 ?
O1 TB1 C13 151.29(16) . 2_564 ?
O7 TB1 C13 73.55(17) . 2_564 ?
O3 TB1 C13 85.42(16) 4_454 2_564 ?
O2 TB1 C13 155.63(16) . 2_564 ?
O4 TB1 C13 25.09(16) 2_564 2_564 ?
N1 TB1 C13 73.57(17) 4_454 2_564 ?
O3 TB1 C13 25.45(15) 2_564 2_564 ?
C12 TB1 C13 177.80(18) . 2_564 ?
C11 N1 C10 117.8(5) . . ?
C11 N1 TB1 123.9(4) . 3 ?
C10 N1 TB1 117.9(4) . 3 ?
C12 O1 TB1 94.1(4) . . ?
C12 O2 TB1 89.4(4) . . ?
C13 O3 TB1 123.6(4) . 3 ?
C13 O3 TB1 91.7(4) . 2_565 ?
TB1 O3 TB1 142.75(18) 3 2_565 ?
C13 O4 TB1 96.7(4) . 2_565 ?
C14 O5 TB1 131.2(4) . 9_565 ?
C14 O6 TB1 150.7(4) . 12_666 ?
C2 C1 C6 119.6(6) . . ?
C2 C1 C12 117.5(6) . . ?
C6 C1 C12 122.9(5) . . ?
C3 C2 C1 121.5(6) . . ?
C2 C3 C4 118.1(6) . . ?
C2 C3 C14 121.3(6) . . ?
C4 C3 C14 120.5(6) . . ?
C5 C4 C3 120.6(6) . . ?
C4 C5 C6 121.6(6) . . ?
C5 C6 C1 118.5(6) . . ?
C5 C6 C7 117.8(6) . . ?
C1 C6 C7 123.4(6) . . ?
C8 C7 C11 119.1(6) . . ?
C8 C7 C6 121.4(6) . . ?
C11 C7 C6 119.5(6) . . ?
C7 C8 C9 119.7(7) . . ?
C10 C9 C8 118.1(7) . . ?
N1 C10 C9 122.7(6) . . ?
N1 C10 C13 114.5(5) . . ?
C9 C10 C13 122.8(6) . . ?
N1 C11 C7 122.5(6) . . ?
O2 C12 O1 122.0(6) . . ?
O2 C12 C1 118.4(6) . . ?
O1 C12 C1 119.6(6) . . ?
O2 C12 TB1 64.1(3) . . ?
O1 C12 TB1 59.1(3) . . ?
C1 C12 TB1 169.2(4) . . ?
O3 C13 O4 121.0(6) . . ?
O3 C13 C10 118.4(6) . . ?
O4 C13 C10 120.6(6) . . ?
O3 C13 TB1 62.9(3) . 2_565 ?
O4 C13 TB1 58.2(3) . 2_565 ?
C10 C13 TB1 178.0(5) . 2_565 ?
O5 C14 O6 124.3(6) . . ?
O5 C14 C3 119.6(6) . . ?
O6 C14 C3 116.2(6) . . ?

loop_
_geom_bond_atom_site_label_1
_geom_bond_atom_site_label_2
_geom_bond_distance
_geom_bond_site_symmetry_2
_geom_bond_publ_flag
TB1 O6 2.295(4) 15 ?
TB1 O5 2.326(4) 9_565 ?
TB1 O1 2.396(4) . ?
TB1 O7 2.391(5) . ?
TB1 O3 2.443(4) 4_454 ?
TB1 O2 2.505(4) . ?
TB1 O4 2.523(5) 2_564 ?
TB1 N1 2.575(5) 4_454 ?
TB1 O3 2.625(4) 2_564 ?
TB1 C12 2.785(6) . ?
TB1 C13 2.948(6) 2_564 ?
N1 C11 1.346(8) . ?
N1 C10 1.358(8) . ?
N1 TB1 2.575(5) 3 ?
O1 C12 1.258(8) . ?
O2 C12 1.241(8) . ?
O3 C13 1.268(8) . ?
O3 TB1 2.443(4) 3 ?
O3 TB1 2.625(4) 2_565 ?
O4 C13 1.259(8) . ?
O4 TB1 2.523(5) 2_565 ?
O5 C14 1.225(8) . ?
O5 TB1 2.326(4) 9_565 ?
O6 C14 1.276(8) . ?
O6 TB1 2.295(4) 12_666 ?
C1 C2 1.399(9) . ?
C1 C6 1.404(9) . ?
C1 C12 1.514(8) . ?
C2 C3 1.388(9) . ?
C3 C4 1.418(9) . ?
C3 C14 1.492(8) . ?
C4 C5 1.359(10) . ?
C5 C6 1.404(9) . ?
C6 C7 1.505(8) . ?
C7 C8 1.351(10) . ?
C7 C11 1.395(9) . ?
C8 C9 1.410(10) . ?
C9 C10 1.376(9) . ?
C10 C13 1.481(8) . ?
C13 TB1 2.948(6) 2_565 ?
